data_1571019
loop_
_publ_author_name
'Yu, Shuiyue'
'Peng, Hui'
'Wei, Qilin'
'Li, Tongzhou'
'Huang, Weiguo'
'He, Xuefei'
'Du, Zhentao'
'Zhao, Jialong'
'Zou, Bingsuo'

_publ_section_title
;
 Realizing efficient broadband near-infrared emission and multimode
 photoluminescence switching <i>via</i> coordination structure modulation
 in Sb<sup>3+</sup>-doped 0D organic metal chlorides.
;
_journal_issue 9
_journal_name_full 'Materials horizons'
_journal_page_first 2230
_journal_page_last 2241
_journal_paper_doi 10.1039/d3mh01962d
_journal_volume 11
_journal_year 2024
_chemical_formula_sum 'C40 H40 Cd Cl4 P2'
_chemical_formula_weight 836.86
_space_group_crystal_system monoclinic
_space_group_IT_number 9
_space_group_name_Hall 'C -2yc'
_space_group_name_H-M_alt 'C 1 c 1'
_atom_sites_solution_hydrogens geom
_audit_creation_method SHELXL-2018/3
_audit_update_record
;
2023-10-13 deposited with the CCDC.	2024-02-15 downloaded from the CCDC.
;
_cell_angle_alpha 90
_cell_angle_beta 112.272(2)
_cell_angle_gamma 90
_cell_formula_units_Z 4
_cell_length_a 12.2339(14)
_cell_length_b 21.044(2)
_cell_length_c 16.5713(19)
_cell_measurement_temperature 296(2)
_cell_volume 3948.0(7)
_computing_structure_refinement 'SHELXL-2018/3 (Sheldrick, 2018)'
_computing_structure_solution 'SHELXT 2014/5 (Sheldrick, 2014)'
_diffrn_ambient_temperature 296(2)
_diffrn_measured_fraction_theta_full 0.998
_diffrn_measured_fraction_theta_max 0.980
_diffrn_radiation_type MoK\a
_diffrn_radiation_wavelength 0.71073
_diffrn_reflns_av_R_equivalents 0.0196
_diffrn_reflns_av_unetI/netI 0.0346
_diffrn_reflns_Laue_measured_fraction_full 0.998
_diffrn_reflns_Laue_measured_fraction_max 0.980
_diffrn_reflns_limit_h_max 12
_diffrn_reflns_limit_h_min -15
_diffrn_reflns_limit_k_max 25
_diffrn_reflns_limit_k_min -27
_diffrn_reflns_limit_l_max 21
_diffrn_reflns_limit_l_min -19
_diffrn_reflns_number 11782
_diffrn_reflns_point_group_measured_fraction_full 0.742
_diffrn_reflns_point_group_measured_fraction_max 0.705
_diffrn_reflns_theta_full 25.242
_diffrn_reflns_theta_max 27.611
_diffrn_reflns_theta_min 2.656
_exptl_absorpt_coefficient_mu 0.932
_exptl_absorpt_correction_T_max 0.7456
_exptl_absorpt_correction_T_min 0.5797
_exptl_absorpt_correction_type multi-scan
_exptl_absorpt_process_details 'SADABS 2014/5'
_exptl_crystal_density_diffrn 1.408
_exptl_crystal_F_000 1704
_refine_diff_density_max 0.616
_refine_diff_density_min -0.797
_refine_diff_density_rms 0.067
_refine_ls_abs_structure_details
;
 Flack x determined using 1610 quotients [(I+)-(I-)]/[(I+)+(I-)]
 (Parsons, Flack and Wagner, Acta Cryst. B69 (2013) 249-259).
;
_refine_ls_abs_structure_Flack -0.028(13)
_refine_ls_extinction_method none
_refine_ls_goodness_of_fit_ref 1.059
_refine_ls_hydrogen_treatment constr
_refine_ls_matrix_type full
_refine_ls_number_parameters 426
_refine_ls_number_reflns 6450
_refine_ls_number_restraints 2
_refine_ls_restrained_S_all 1.059
_refine_ls_R_factor_all 0.0377
_refine_ls_R_factor_gt 0.0313
_refine_ls_shift/su_max 0.001
_refine_ls_shift/su_mean 0.000
_refine_ls_structure_factor_coef Fsqd
_refine_ls_weighting_details 'w=1/[\s^2^(Fo^2^)+(0.0406P)^2^+0.7613P] where P=(Fo^2^+2Fc^2^)/3'
_refine_ls_weighting_scheme calc
_refine_ls_wR_factor_gt 0.0741
_refine_ls_wR_factor_ref 0.0771
_reflns_Friedel_coverage 0.435
_reflns_Friedel_fraction_full 0.485
_reflns_Friedel_fraction_max 0.428
_reflns_number_gt 5755
_reflns_number_total 6450
_reflns_threshold_expression 'I > 2\s(I)'
_cod_data_source_file d3mh01962d2.cif
_cod_data_source_block 230521hp2_0m
_cod_depositor_comments 'Adding full bibliography for 1571018--1571019.cif.'
_cod_original_cell_volume 3948.0(8)
_cod_original_sg_symbol_H-M 'C c'
_cod_database_code 1571019
_shelx_shelxl_version_number 2018/3
_shelx_space_group_comment
;
The symmetry employed for this shelxl refinement is uniquely defined
by the following loop, which should always be used as a source of
symmetry information in preference to the above space-group names.
They are only intended as comments.
;

loop_
_space_group_symop_operation_xyz
'x, y, z'
'x, -y, z+1/2'
'x+1/2, y+1/2, z'
'x+1/2, -y+1/2, z+1/2'

loop_
_atom_site_label
_atom_site_type_symbol
_atom_site_fract_x
_atom_site_fract_y
_atom_site_fract_z
_atom_site_U_iso_or_equiv
_atom_site_adp_type
_atom_site_occupancy
_atom_site_site_symmetry_order
_atom_site_calc_flag
_atom_site_refinement_flags_posn
_atom_site_refinement_flags_adp
_atom_site_refinement_flags_occupancy
_atom_site_disorder_assembly
_atom_site_disorder_group
Cd1 Cd 1.26473(2) 0.63118(2) 0.95981(2) 0.04178(9) Uani 1 1 d . . . . .
Cl1 Cl 1.38026(12) 0.72322(6) 0.94358(8) 0.0551(3) Uani 1 1 d . . . . .
Cl2 Cl 1.07230(15) 0.63541(9) 0.83990(13) 0.0934(6) Uani 1 1 d . . . . .
Cl3 Cl 1.2352(3) 0.64223(13) 1.09676(12) 0.1272(11) Uani 1 1 d . . . . .
Cl4 Cl 1.36353(16) 0.53260(7) 0.94656(13) 0.0875(5) Uani 1 1 d . . . . .
P1 P 0.77508(10) 0.60518(5) 0.57754(7) 0.0364(2) Uani 1 1 d . . . . .
C5 C 0.8158(8) 0.4955(3) 0.7859(4) 0.075(2) Uani 1 1 d . . . . .
H5 H 0.874934 0.489169 0.840530 0.090 Uiso 1 1 calc R U . . .
C6 C 0.8214(4) 0.6780(2) 0.6391(3) 0.0492(11) Uani 1 1 d . . . . .
H6A H 0.899772 0.671964 0.683331 0.059 Uiso 1 1 calc R U . . .
H6B H 0.826402 0.711350 0.600183 0.059 Uiso 1 1 calc R U . . .
C7 C 1.0771(5) 0.5354(3) 0.5045(4) 0.0701(16) Uani 1 1 d . . . . .
H7 H 1.140009 0.522024 0.490224 0.084 Uiso 1 1 calc R U . . .
C8 C 0.8930(4) 0.5762(2) 0.5480(3) 0.0402(9) Uani 1 1 d . . . . .
C9 C 0.4969(5) 0.5820(4) 0.3486(4) 0.0722(18) Uani 1 1 d . . . . .
H9 H 0.457122 0.548647 0.312703 0.087 Uiso 1 1 calc R U . . .
C11 C 0.5174(6) 0.6937(4) 0.3789(5) 0.084(2) Uani 1 1 d . . . . .
H11 H 0.491772 0.735106 0.363005 0.100 Uiso 1 1 calc R U . . .
C12 C 0.7452(5) 0.5469(2) 0.6471(3) 0.0426(10) Uani 1 1 d . . . . .
C13 C 0.6104(5) 0.6825(3) 0.4563(4) 0.0608(14) Uani 1 1 d . . . . .
H13 H 0.648345 0.716280 0.492167 0.073 Uiso 1 1 calc R U . . .
C14 C 0.6400(5) 0.5142(3) 0.6237(4) 0.0576(13) Uani 1 1 d . . . . .
H14 H 0.579469 0.520720 0.569759 0.069 Uiso 1 1 calc R U . . .
C15 C 1.0423(7) 0.5967(3) 0.4920(5) 0.087(2) Uani 1 1 d . . . . .
H15 H 1.081571 0.624956 0.469221 0.105 Uiso 1 1 calc R U . . .
C17 C 0.4619(6) 0.6441(4) 0.3249(4) 0.077(2) Uani 1 1 d . . . . .
H17 H 0.400348 0.652375 0.271995 0.093 Uiso 1 1 calc R U . . .
C23 C 1.0218(5) 0.4931(3) 0.5375(4) 0.0667(15) Uani 1 1 d . . . . .
H23 H 1.046246 0.450912 0.545788 0.080 Uiso 1 1 calc R U . . .
C26 C 0.7388(7) 0.6997(3) 0.6831(5) 0.079(2) Uani 1 1 d . . . . .
H26A H 0.658682 0.698260 0.641847 0.119 Uiso 1 1 calc R U . . .
H26B H 0.758334 0.742407 0.703958 0.119 Uiso 1 1 calc R U . . .
H26C H 0.747430 0.672092 0.731247 0.119 Uiso 1 1 calc R U . . .
C27 C 0.9495(6) 0.6178(3) 0.5125(5) 0.0691(17) Uani 1 1 d . . . . .
H27 H 0.925067 0.659965 0.502422 0.083 Uiso 1 1 calc R U . . .
C28 C 0.8338(6) 0.5378(3) 0.7286(3) 0.0627(15) Uani 1 1 d . . . . .
H28 H 0.904665 0.559928 0.744446 0.075 Uiso 1 1 calc R U . . .
C29 C 0.6270(7) 0.4708(3) 0.6839(5) 0.0738(18) Uani 1 1 d . . . . .
H29 H 0.558105 0.446967 0.668569 0.089 Uiso 1 1 calc R U . . .
C30 C 0.6479(4) 0.6203(2) 0.4808(3) 0.0402(10) Uani 1 1 d . . . . .
C31 C 0.5918(5) 0.5697(3) 0.4263(3) 0.0533(12) Uani 1 1 d . . . . .
H31 H 0.617532 0.528247 0.441635 0.064 Uiso 1 1 calc R U . . .
C34 C 0.7125(8) 0.4631(3) 0.7632(5) 0.076(2) Uani 1 1 d . . . . .
H34 H 0.700767 0.435428 0.802911 0.091 Uiso 1 1 calc R U . . .
C36 C 0.9280(5) 0.5133(2) 0.5591(4) 0.0583(13) Uani 1 1 d . . . . .
H36 H 0.888650 0.484435 0.580921 0.070 Uiso 1 1 calc R U . . .
P2 P -0.16154(11) 0.71939(5) 0.17125(7) 0.0405(2) Uani 1 1 d . . . . .
C1 C -0.3209(5) 0.6587(2) 0.0251(3) 0.0512(11) Uani 1 1 d . . . . .
H1 H -0.375663 0.663959 0.051042 0.061 Uiso 1 1 calc R U . . .
C2 C 0.1891(6) 0.6289(4) 0.3405(5) 0.077(2) Uani 1 1 d . . . . .
H2 H 0.261015 0.610464 0.374214 0.093 Uiso 1 1 calc R U . . .
C3 C -0.1504(7) 0.9079(3) 0.2193(5) 0.085(2) Uani 1 1 d . . . . .
H3 H -0.157345 0.934117 0.262290 0.102 Uiso 1 1 calc R U . . .
C4 C -0.0220(4) 0.6852(2) 0.2384(3) 0.0460(10) Uani 1 1 d . . . . .
C10 C -0.1218(7) 0.8956(3) 0.0858(4) 0.0722(19) Uani 1 1 d . . . . .
H10 H -0.109085 0.913327 0.038702 0.087 Uiso 1 1 calc R U . . .
C16 C 0.0687(5) 0.7214(3) 0.2950(4) 0.0665(15) Uani 1 1 d . . . . .
H16 H 0.059366 0.764928 0.299192 0.080 Uiso 1 1 calc R U . . .
C18 C -0.1257(5) 0.6735(3) 0.0268(3) 0.0547(12) Uani 1 1 d . . . . .
H18 H -0.048587 0.687883 0.054687 0.066 Uiso 1 1 calc R U . . .
C19 C -0.0069(6) 0.6201(3) 0.2345(4) 0.0666(16) Uani 1 1 d . . . . .
H19 H -0.068201 0.595347 0.197185 0.080 Uiso 1 1 calc R U . . .
C20 C -0.2075(4) 0.6813(2) 0.0661(3) 0.0406(9) Uani 1 1 d . . . . .
C21 C -0.3540(6) 0.6280(3) -0.0551(4) 0.0607(16) Uani 1 1 d . . . . .
H21 H -0.429893 0.611598 -0.081611 0.073 Uiso 1 1 calc R U . . .
C22 C -0.1480(5) 0.8038(2) 0.1619(3) 0.0484(11) Uani 1 1 d . . . . .
C24 C -0.2661(5) 0.7046(3) 0.2218(3) 0.0527(13) Uani 1 1 d . . . . .
H24A H -0.282468 0.659401 0.218383 0.063 Uiso 1 1 calc R U . . .
H24B H -0.228721 0.715510 0.283045 0.063 Uiso 1 1 calc R U . . .
C25 C -0.1293(6) 0.8301(3) 0.0926(4) 0.0579(14) Uani 1 1 d . . . . .
H25 H -0.121524 0.803992 0.049788 0.069 Uiso 1 1 calc R U . . .
C32 C -0.1601(6) 0.6441(3) -0.0543(4) 0.0631(17) Uani 1 1 d . . . . .
H32 H -0.106339 0.639339 -0.081312 0.076 Uiso 1 1 calc R U . . .
C33 C -0.1332(7) 0.9337(3) 0.1485(5) 0.083(2) Uani 1 1 d . . . . .
H33 H -0.129303 0.977628 0.143607 0.100 Uiso 1 1 calc R U . . .
C35 C -0.3847(6) 0.7401(3) 0.1839(4) 0.0744(17) Uani 1 1 d . . . . .
H35A H -0.388288 0.763951 0.133591 0.112 Uiso 1 1 calc R U . . .
H35B H -0.391568 0.768481 0.227074 0.112 Uiso 1 1 calc R U . . .
H35C H -0.448325 0.709932 0.167401 0.112 Uiso 1 1 calc R U . . .
C37 C -0.2751(6) 0.6218(3) -0.0949(4) 0.0633(16) Uani 1 1 d . . . . .
H37 H -0.298482 0.602684 -0.149425 0.076 Uiso 1 1 calc R U . . .
C38 C -0.1571(6) 0.8432(3) 0.2258(4) 0.0707(17) Uani 1 1 d . . . . .
H38 H -0.167808 0.825649 0.273709 0.085 Uiso 1 1 calc R U . . .
C39 C 0.0979(7) 0.5920(3) 0.2855(4) 0.0745(18) Uani 1 1 d . . . . .
H39 H 0.107439 0.548270 0.283041 0.089 Uiso 1 1 calc R U . . .
C40 C 0.1726(6) 0.6924(4) 0.3449(4) 0.083(2) Uani 1 1 d . . . . .
H40 H 0.233671 0.716985 0.382915 0.100 Uiso 1 1 calc R U . . .

loop_
_atom_site_aniso_label
_atom_site_aniso_U_11
_atom_site_aniso_U_22
_atom_site_aniso_U_33
_atom_site_aniso_U_23
_atom_site_aniso_U_13
_atom_site_aniso_U_12
Cd1 0.03768(15) 0.04148(16) 0.04093(15) 0.00149(17) 0.00898(11) -0.00193(17)
Cl1 0.0562(7) 0.0441(6) 0.0621(7) -0.0030(5) 0.0189(6) -0.0144(5)
Cl2 0.0481(9) 0.1080(14) 0.0871(12) 0.0208(9) -0.0161(8) -0.0100(8)
Cl3 0.184(3) 0.152(2) 0.0671(10) -0.0459(11) 0.0720(14) -0.0981(18)
Cl4 0.0868(12) 0.0502(8) 0.1399(15) 0.0326(9) 0.0591(12) 0.0296(8)
P1 0.0330(6) 0.0331(5) 0.0422(6) 0.0021(4) 0.0132(5) 0.0000(4)
C5 0.123(7) 0.060(4) 0.046(3) 0.010(3) 0.035(4) 0.018(4)
C6 0.050(3) 0.040(2) 0.051(3) -0.007(2) 0.012(2) -0.005(2)
C7 0.043(3) 0.083(5) 0.090(4) -0.019(3) 0.033(3) 0.002(3)
C8 0.035(2) 0.039(2) 0.047(2) 0.0039(18) 0.0161(19) 0.0022(18)
C9 0.049(3) 0.113(6) 0.050(3) -0.012(3) 0.013(3) -0.021(3)
C11 0.051(4) 0.086(5) 0.096(5) 0.040(4) 0.008(3) 0.008(3)
C12 0.050(3) 0.038(2) 0.046(2) 0.0015(19) 0.025(2) 0.004(2)
C13 0.046(3) 0.053(3) 0.074(3) 0.017(3) 0.011(3) 0.001(2)
C14 0.058(3) 0.054(3) 0.073(4) 0.008(3) 0.037(3) 0.001(2)
C15 0.093(5) 0.077(5) 0.129(6) -0.008(4) 0.084(5) -0.019(4)
C17 0.045(3) 0.120(6) 0.059(4) 0.029(4) 0.010(3) 0.007(4)
C23 0.058(3) 0.053(3) 0.090(4) 0.006(3) 0.029(3) 0.020(3)
C26 0.110(6) 0.056(4) 0.084(4) -0.015(3) 0.051(4) 0.004(4)
C27 0.078(4) 0.048(3) 0.104(5) 0.015(3) 0.060(4) 0.005(3)
C28 0.078(4) 0.053(3) 0.050(3) -0.001(2) 0.017(3) 0.001(3)
C29 0.089(5) 0.058(4) 0.100(5) 0.015(3) 0.066(4) 0.001(3)
C30 0.030(2) 0.045(3) 0.047(2) 0.0034(18) 0.0165(19) -0.0040(18)
C31 0.048(3) 0.059(3) 0.054(3) -0.008(2) 0.020(2) -0.006(2)
C34 0.126(7) 0.055(4) 0.077(4) 0.016(3) 0.074(5) 0.015(4)
C36 0.061(3) 0.040(3) 0.082(4) 0.009(2) 0.036(3) 0.009(2)
P2 0.0461(6) 0.0381(6) 0.0366(5) -0.0001(4) 0.0148(5) -0.0037(5)
C1 0.051(3) 0.056(3) 0.045(3) -0.009(2) 0.017(2) 0.002(2)
C2 0.049(4) 0.116(7) 0.066(4) 0.029(4) 0.021(3) 0.010(4)
C3 0.120(6) 0.048(3) 0.078(4) -0.010(3) 0.029(4) -0.002(4)
C4 0.046(3) 0.051(3) 0.038(2) 0.0046(19) 0.013(2) -0.004(2)
C10 0.083(5) 0.056(4) 0.063(4) 0.013(3) 0.011(3) -0.024(3)
C16 0.066(4) 0.062(3) 0.056(3) 0.007(3) 0.006(3) -0.011(3)
C18 0.050(3) 0.062(3) 0.059(3) 0.005(2) 0.027(3) 0.005(2)
C19 0.066(4) 0.058(4) 0.063(3) -0.003(3) 0.009(3) 0.004(3)
C20 0.045(2) 0.040(2) 0.036(2) -0.0010(17) 0.0141(19) 0.0011(18)
C21 0.062(4) 0.058(4) 0.051(3) -0.012(2) 0.010(3) -0.004(3)
C22 0.054(3) 0.041(2) 0.043(2) 0.0029(19) 0.010(2) -0.005(2)
C24 0.065(4) 0.050(3) 0.049(3) -0.006(2) 0.029(3) -0.012(3)
C25 0.063(4) 0.053(3) 0.050(3) 0.003(2) 0.013(3) -0.015(3)
C32 0.081(5) 0.063(4) 0.061(4) 0.005(3) 0.044(4) 0.021(3)
C33 0.096(5) 0.042(3) 0.089(5) 0.009(3) 0.008(4) -0.019(3)
C35 0.071(4) 0.091(5) 0.076(4) -0.014(3) 0.045(3) 0.004(3)
C37 0.085(5) 0.057(3) 0.045(3) -0.007(2) 0.021(3) 0.013(3)
C38 0.105(5) 0.049(3) 0.057(3) -0.004(3) 0.030(3) -0.013(3)
C39 0.083(5) 0.069(4) 0.067(4) 0.009(3) 0.023(4) 0.024(3)
C40 0.056(4) 0.105(6) 0.066(4) 0.017(4) -0.003(3) -0.027(4)

loop_
_atom_type_symbol
_atom_type_description
_atom_type_scat_dispersion_real
_atom_type_scat_dispersion_imag
_atom_type_scat_source
C C 0.0033 0.0016 'International Tables Vol C Tables 4.2.6.8 and 6.1.1.4'
H H 0.0000 0.0000 'International Tables Vol C Tables 4.2.6.8 and 6.1.1.4'
Cd Cd -0.8075 1.2024 'International Tables Vol C Tables 4.2.6.8 and 6.1.1.4'
Cl Cl 0.1484 0.1585 'International Tables Vol C Tables 4.2.6.8 and 6.1.1.4'
P P 0.1023 0.0942 'International Tables Vol C Tables 4.2.6.8 and 6.1.1.4'

loop_
_geom_angle_atom_site_label_1
_geom_angle_atom_site_label_2
_geom_angle_atom_site_label_3
_geom_angle
_geom_angle_site_symmetry_1
_geom_angle_site_symmetry_3
_geom_angle_publ_flag
Cl2 Cd1 Cl3 108.46(10) . . ?
Cl2 Cd1 Cl4 108.31(8) . . ?
Cl3 Cd1 Cl4 114.55(9) . . ?
Cl2 Cd1 Cl1 107.33(6) . . ?
Cl3 Cd1 Cl1 108.59(6) . . ?
Cl4 Cd1 Cl1 109.36(6) . . ?
C30 P1 C8 109.4(2) . . ?
C30 P1 C6 109.5(2) . . ?
C8 P1 C6 109.2(2) . . ?
C30 P1 C12 111.9(2) . . ?
C8 P1 C12 108.7(2) . . ?
C6 P1 C12 108.1(2) . . ?
C34 C5 C28 120.6(6) . . ?
C34 C5 H5 119.7 . . ?
C28 C5 H5 119.7 . . ?
C26 C6 P1 113.6(4) . . ?
C26 C6 H6A 108.8 . . ?
P1 C6 H6A 108.8 . . ?
C26 C6 H6B 108.8 . . ?
P1 C6 H6B 108.8 . . ?
H6A C6 H6B 107.7 . . ?
C15 C7 C23 120.9(5) . . ?
C15 C7 H7 119.5 . . ?
C23 C7 H7 119.5 . . ?
C27 C8 C36 119.0(5) . . ?
C27 C8 P1 119.0(4) . . ?
C36 C8 P1 121.9(4) . . ?
C17 C9 C31 119.9(6) . . ?
C17 C9 H9 120.1 . . ?
C31 C9 H9 120.1 . . ?
C13 C11 C17 120.5(6) . . ?
C13 C11 H11 119.7 . . ?
C17 C11 H11 119.7 . . ?
C14 C12 C28 120.4(5) . . ?
C14 C12 P1 123.4(4) . . ?
C28 C12 P1 116.2(4) . . ?
C11 C13 C30 119.8(6) . . ?
C11 C13 H13 120.1 . . ?
C30 C13 H13 120.1 . . ?
C12 C14 C29 118.0(6) . . ?
C12 C14 H14 121.0 . . ?
C29 C14 H14 121.0 . . ?
C7 C15 C27 120.9(6) . . ?
C7 C15 H15 119.6 . . ?
C27 C15 H15 119.6 . . ?
C11 C17 C9 120.5(6) . . ?
C11 C17 H17 119.7 . . ?
C9 C17 H17 119.7 . . ?
C7 C23 C36 119.3(5) . . ?
C7 C23 H23 120.3 . . ?
C36 C23 H23 120.3 . . ?
C6 C26 H26A 109.5 . . ?
C6 C26 H26B 109.5 . . ?
H26A C26 H26B 109.5 . . ?
C6 C26 H26C 109.5 . . ?
H26A C26 H26C 109.5 . . ?
H26B C26 H26C 109.5 . . ?
C15 C27 C8 119.6(5) . . ?
C15 C27 H27 120.2 . . ?
C8 C27 H27 120.2 . . ?
C5 C28 C12 119.3(6) . . ?
C5 C28 H28 120.3 . . ?
C12 C28 H28 120.3 . . ?
C34 C29 C14 121.1(7) . . ?
C34 C29 H29 119.4 . . ?
C14 C29 H29 119.4 . . ?
C13 C30 C31 120.0(5) . . ?
C13 C30 P1 120.4(4) . . ?
C31 C30 P1 119.4(4) . . ?
C9 C31 C30 119.3(6) . . ?
C9 C31 H31 120.4 . . ?
C30 C31 H31 120.4 . . ?
C29 C34 C5 120.5(6) . . ?
C29 C34 H34 119.7 . . ?
C5 C34 H34 119.7 . . ?
C8 C36 C23 120.2(5) . . ?
C8 C36 H36 119.9 . . ?
C23 C36 H36 119.9 . . ?
C22 P2 C4 110.7(2) . . ?
C22 P2 C24 108.4(3) . . ?
C4 P2 C24 108.6(2) . . ?
C22 P2 C20 111.2(2) . . ?
C4 P2 C20 107.2(2) . . ?
C24 P2 C20 110.9(2) . . ?
C20 C1 C21 120.3(5) . . ?
C20 C1 H1 119.8 . . ?
C21 C1 H1 119.8 . . ?
C40 C2 C39 119.4(6) . . ?
C40 C2 H2 120.3 . . ?
C39 C2 H2 120.3 . . ?
C38 C3 C33 119.4(6) . . ?
C38 C3 H3 120.3 . . ?
C33 C3 H3 120.3 . . ?
C16 C4 C19 119.3(5) . . ?
C16 C4 P2 122.0(4) . . ?
C19 C4 P2 118.6(4) . . ?
C33 C10 C25 119.7(6) . . ?
C33 C10 H10 120.2 . . ?
C25 C10 H10 120.2 . . ?
C40 C16 C4 119.3(6) . . ?
C40 C16 H16 120.4 . . ?
C4 C16 H16 120.4 . . ?
C32 C18 C20 119.7(5) . . ?
C32 C18 H18 120.1 . . ?
C20 C18 H18 120.1 . . ?
C39 C19 C4 120.4(6) . . ?
C39 C19 H19 119.8 . . ?
C4 C19 H19 119.8 . . ?
C1 C20 C18 119.7(4) . . ?
C1 C20 P2 121.1(4) . . ?
C18 C20 P2 119.2(4) . . ?
C37 C21 C1 120.1(6) . . ?
C37 C21 H21 119.9 . . ?
C1 C21 H21 119.9 . . ?
C25 C22 C38 119.0(5) . . ?
C25 C22 P2 121.5(4) . . ?
C38 C22 P2 119.4(4) . . ?
C35 C24 P2 117.0(4) . . ?
C35 C24 H24A 108.1 . . ?
P2 C24 H24A 108.1 . . ?
C35 C24 H24B 108.1 . . ?
P2 C24 H24B 108.1 . . ?
H24A C24 H24B 107.3 . . ?
C22 C25 C10 120.4(6) . . ?
C22 C25 H25 119.8 . . ?
C10 C25 H25 119.8 . . ?
C37 C32 C18 119.7(5) . . ?
C37 C32 H32 120.1 . . ?
C18 C32 H32 120.1 . . ?
C10 C33 C3 120.6(6) . . ?
C10 C33 H33 119.7 . . ?
C3 C33 H33 119.7 . . ?
C24 C35 H35A 109.5 . . ?
C24 C35 H35B 109.5 . . ?
H35A C35 H35B 109.5 . . ?
C24 C35 H35C 109.5 . . ?
H35A C35 H35C 109.5 . . ?
H35B C35 H35C 109.5 . . ?
C21 C37 C32 120.4(5) . . ?
C21 C37 H37 119.8 . . ?
C32 C37 H37 119.8 . . ?
C3 C38 C22 120.9(5) . . ?
C3 C38 H38 119.6 . . ?
C22 C38 H38 119.6 . . ?
C19 C39 C2 119.7(6) . . ?
C19 C39 H39 120.2 . . ?
C2 C39 H39 120.2 . . ?
C2 C40 C16 121.9(7) . . ?
C2 C40 H40 119.1 . . ?
C16 C40 H40 119.1 . . ?

loop_
_geom_bond_atom_site_label_1
_geom_bond_atom_site_label_2
_geom_bond_distance
_geom_bond_site_symmetry_2
_geom_bond_publ_flag
Cd1 Cl2 2.4398(15) . ?
Cd1 Cl3 2.4405(18) . ?
Cd1 Cl4 2.4523(15) . ?
Cd1 Cl1 2.4717(12) . ?
P1 C30 1.789(5) . ?
P1 C8 1.796(4) . ?
P1 C6 1.810(5) . ?
P1 C12 1.813(5) . ?
C5 C34 1.358(11) . ?
C5 C28 1.377(8) . ?
C5 H5 0.9300 . ?
C6 C26 1.522(8) . ?
C6 H6A 0.9700 . ?
C6 H6B 0.9700 . ?
C7 C15 1.349(9) . ?
C7 C23 1.353(9) . ?
C7 H7 0.9300 . ?
C8 C27 1.378(7) . ?
C8 C36 1.382(7) . ?
C9 C17 1.385(10) . ?
C9 C31 1.392(8) . ?
C9 H9 0.9300 . ?
C11 C13 1.374(8) . ?
C11 C17 1.375(11) . ?
C11 H11 0.9300 . ?
C12 C14 1.379(8) . ?
C12 C28 1.389(7) . ?
C13 C30 1.395(7) . ?
C13 H13 0.9300 . ?
C14 C29 1.405(8) . ?
C14 H14 0.9300 . ?
C15 C27 1.377(9) . ?
C15 H15 0.9300 . ?
C17 H17 0.9300 . ?
C23 C36 1.392(8) . ?
C23 H23 0.9300 . ?
C26 H26A 0.9600 . ?
C26 H26B 0.9600 . ?
C26 H26C 0.9600 . ?
C27 H27 0.9300 . ?
C28 H28 0.9300 . ?
C29 C34 1.343(10) . ?
C29 H29 0.9300 . ?
C30 C31 1.397(7) . ?
C31 H31 0.9300 . ?
C34 H34 0.9300 . ?
C36 H36 0.9300 . ?
P2 C22 1.795(5) . ?
P2 C4 1.798(5) . ?
P2 C24 1.801(5) . ?
P2 C20 1.804(4) . ?
C1 C20 1.378(7) . ?
C1 C21 1.393(7) . ?
C1 H1 0.9300 . ?
C2 C40 1.358(10) . ?
C2 C39 1.381(10) . ?
C2 H2 0.9300 . ?
C3 C38 1.370(9) . ?
C3 C33 1.380(10) . ?
C3 H3 0.9300 . ?
C4 C16 1.379(7) . ?
C4 C19 1.386(7) . ?
C10 C33 1.361(11) . ?
C10 C25 1.388(9) . ?
C10 H10 0.9300 . ?
C16 C40 1.369(10) . ?
C16 H16 0.9300 . ?
C18 C32 1.393(8) . ?
C18 C20 1.394(6) . ?
C18 H18 0.9300 . ?
C19 C39 1.374(9) . ?
C19 H19 0.9300 . ?
C21 C37 1.365(10) . ?
C21 H21 0.9300 . ?
C22 C25 1.371(7) . ?
C22 C38 1.382(8) . ?
C24 C35 1.538(8) . ?
C24 H24A 0.9700 . ?
C24 H24B 0.9700 . ?
C25 H25 0.9300 . ?
C32 C37 1.391(10) . ?
C32 H32 0.9300 . ?
C33 H33 0.9300 . ?
C35 H35A 0.9600 . ?
C35 H35B 0.9600 . ?
C35 H35C 0.9600 . ?
C37 H37 0.9300 . ?
C38 H38 0.9300 . ?
C39 H39 0.9300 . ?
C40 H40 0.9300 . ?

loop_
_geom_torsion_atom_site_label_1
_geom_torsion_atom_site_label_2
_geom_torsion_atom_site_label_3
_geom_torsion_atom_site_label_4
_geom_torsion
_geom_torsion_site_symmetry_1
_geom_torsion_site_symmetry_2
_geom_torsion_site_symmetry_3
_geom_torsion_site_symmetry_4
_geom_torsion_publ_flag
C30 P1 C6 C26 71.9(5) . . . . ?
C8 P1 C6 C26 -168.3(4) . . . . ?
C12 P1 C6 C26 -50.3(5) . . . . ?
C30 P1 C8 C27 72.3(5) . . . . ?
C6 P1 C8 C27 -47.5(5) . . . . ?
C12 P1 C8 C27 -165.2(5) . . . . ?
C30 P1 C8 C36 -107.0(4) . . . . ?
C6 P1 C8 C36 133.2(4) . . . . ?
C12 P1 C8 C36 15.5(5) . . . . ?
C30 P1 C12 C14 5.6(5) . . . . ?
C8 P1 C12 C14 -115.4(4) . . . . ?
C6 P1 C12 C14 126.3(4) . . . . ?
C30 P1 C12 C28 -172.3(4) . . . . ?
C8 P1 C12 C28 66.8(4) . . . . ?
C6 P1 C12 C28 -51.6(4) . . . . ?
C17 C11 C13 C30 -0.9(10) . . . . ?
C28 C12 C14 C29 -1.4(8) . . . . ?
P1 C12 C14 C29 -179.2(4) . . . . ?
C23 C7 C15 C27 0.0(12) . . . . ?
C13 C11 C17 C9 1.7(11) . . . . ?
C31 C9 C17 C11 -2.3(10) . . . . ?
C15 C7 C23 C36 -0.2(10) . . . . ?
C7 C15 C27 C8 1.4(12) . . . . ?
C36 C8 C27 C15 -2.6(10) . . . . ?
P1 C8 C27 C15 178.1(6) . . . . ?
C34 C5 C28 C12 -0.1(9) . . . . ?
C14 C12 C28 C5 0.2(8) . . . . ?
P1 C12 C28 C5 178.1(5) . . . . ?
C12 C14 C29 C34 2.7(9) . . . . ?
C11 C13 C30 C31 0.8(8) . . . . ?
C11 C13 C30 P1 175.7(5) . . . . ?
C8 P1 C30 C13 -110.1(4) . . . . ?
C6 P1 C30 C13 9.6(5) . . . . ?
C12 P1 C30 C13 129.4(4) . . . . ?
C8 P1 C30 C31 64.8(4) . . . . ?
C6 P1 C30 C31 -175.5(4) . . . . ?
C12 P1 C30 C31 -55.7(4) . . . . ?
C17 C9 C31 C30 2.2(8) . . . . ?
C13 C30 C31 C9 -1.5(7) . . . . ?
P1 C30 C31 C9 -176.4(4) . . . . ?
C14 C29 C34 C5 -2.6(10) . . . . ?
C28 C5 C34 C29 1.3(10) . . . . ?
C27 C8 C36 C23 2.4(9) . . . . ?
P1 C8 C36 C23 -178.3(4) . . . . ?
C7 C23 C36 C8 -1.0(9) . . . . ?
C22 P2 C4 C16 18.8(5) . . . . ?
C24 P2 C4 C16 -100.0(5) . . . . ?
C20 P2 C4 C16 140.1(4) . . . . ?
C22 P2 C4 C19 -163.0(4) . . . . ?
C24 P2 C4 C19 78.1(5) . . . . ?
C20 P2 C4 C19 -41.7(5) . . . . ?
C19 C4 C16 C40 1.3(9) . . . . ?
P2 C4 C16 C40 179.5(5) . . . . ?
C16 C4 C19 C39 -1.0(9) . . . . ?
P2 C4 C19 C39 -179.2(5) . . . . ?
C21 C1 C20 C18 0.2(8) . . . . ?
C21 C1 C20 P2 -178.4(4) . . . . ?
C32 C18 C20 C1 1.3(8) . . . . ?
C32 C18 C20 P2 179.9(4) . . . . ?
C22 P2 C20 C1 -106.1(4) . . . . ?
C4 P2 C20 C1 132.9(4) . . . . ?
C24 P2 C20 C1 14.6(5) . . . . ?
C22 P2 C20 C18 75.4(4) . . . . ?
C4 P2 C20 C18 -45.7(4) . . . . ?
C24 P2 C20 C18 -164.0(4) . . . . ?
C20 C1 C21 C37 -2.1(8) . . . . ?
C4 P2 C22 C25 95.4(5) . . . . ?
C24 P2 C22 C25 -145.7(5) . . . . ?
C20 P2 C22 C25 -23.6(6) . . . . ?
C4 P2 C22 C38 -84.8(5) . . . . ?
C24 P2 C22 C38 34.1(6) . . . . ?
C20 P2 C22 C38 156.2(5) . . . . ?
C22 P2 C24 C35 49.1(5) . . . . ?
C4 P2 C24 C35 169.3(4) . . . . ?
C20 P2 C24 C35 -73.2(5) . . . . ?
C38 C22 C25 C10 -1.3(9) . . . . ?
P2 C22 C25 C10 178.5(5) . . . . ?
C33 C10 C25 C22 0.0(10) . . . . ?
C20 C18 C32 C37 -1.0(8) . . . . ?
C25 C10 C33 C3 0.9(12) . . . . ?
C38 C3 C33 C10 -0.6(12) . . . . ?
C1 C21 C37 C32 2.4(8) . . . . ?
C18 C32 C37 C21 -0.8(9) . . . . ?
C33 C3 C38 C22 -0.7(11) . . . . ?
C25 C22 C38 C3 1.6(10) . . . . ?
P2 C22 C38 C3 -178.2(5) . . . . ?
C4 C19 C39 C2 -0.4(10) . . . . ?
C40 C2 C39 C19 1.6(11) . . . . ?
C39 C2 C40 C16 -1.3(11) . . . . ?
C4 C16 C40 C2 -0.2(10) . . . . ?
